data_2023531
loop_
_publ_author_name
'Repina, Olga V.'
'Nevskaya, Elena Yu.'
'Kritchenkov, Ilya S.'
'Khrustalev, Victor N.'
'Novikov, Alexander S.'
'Tskhovrebov, Alexander G.'
'Shikhaliyev, Namiq Q.'
'Niyazova, Aytan A.'
'Akkurt, Mehmet'
'Bhattarai, Ajaya'

_publ_section_title
;
 Crystal structure and Hirshfeld surface analysis of
 chlorido(2,6-dimethylphenyl
 isocyanide)[N&#x2032;-(2,6-dimethylphenyl)-N-(pyridin-2-yl)carbamimidoyl]platinum(II)
;
_journal_coeditor_code TX2098
_journal_issue 7
_journal_name_full 'Acta Crystallographica Section E Crystallographic Communications'
_journal_paper_doi 10.1107/S2056989025005079
_journal_volume 81
_journal_year 2025
_chemical_formula_iupac '[Pt (C14 H14 N3) Cl (C9 H9 N1)]'
_chemical_formula_moiety 'C23 H23 Cl N4 Pt'
_chemical_formula_sum 'C23 H23 Cl N4 Pt'
_chemical_formula_weight 585.99
_chemical_name_systematic
'Chlorido(2,6-dimethylphenyl isocyanide)[<i>N</i>'-(2,6-dimethylphenyl)-<i>N</i>-(pyridin-2-yl)carbamimidoyl]platinum(II)'
_space_group_crystal_system triclinic
_space_group_IT_number 2
_space_group_name_Hall '-P 1'
_space_group_name_H-M_alt 'P -1'
_atom_sites_solution_hydrogens mixed
_atom_sites_solution_primary difmap
_atom_sites_solution_secondary difmap
_audit_creation_method SHELXL-2019/3
_cell_angle_alpha 104.5350(10)
_cell_angle_beta 95.9220(10)
_cell_angle_gamma 90.2270(10)
_cell_formula_units_Z 2
_cell_length_a 7.7053(3)
_cell_length_b 9.7010(3)
_cell_length_c 15.0316(5)
_cell_measurement_reflns_used 9990
_cell_measurement_temperature 100(2)
_cell_measurement_theta_max 32.57
_cell_measurement_theta_min 2.66
_cell_volume 1081.31(6)
_computing_cell_refinement
;
SAINT (Bruker, 2013)
;
_computing_data_collection
;
APEX3 (Bruker, 2018)
;
_computing_data_reduction
;
SAINT (Bruker, 2013)
;
_computing_molecular_graphics
;
ORTEP-3 for Windows (Farrugia, 2012)
;
_computing_publication_material
;
PLATON (Spek, 2020)
;
_computing_structure_refinement
;
<i>SHELXL2016/6</i> (Sheldrick, 2015b)
;
_computing_structure_solution
;
<i>SHELXT2016/6</i> (Sheldrick, 2015a)
;
_diffrn_ambient_temperature 100(2)
_diffrn_measured_fraction_theta_full 0.995
_diffrn_measured_fraction_theta_max 0.994
_diffrn_measurement_device_type 'Bruker D8 QUEST PHOTON-III CCD'
_diffrn_measurement_method '\f and \w scans'
_diffrn_radiation_type MoK\a
_diffrn_radiation_wavelength 0.71073
_diffrn_reflns_av_R_equivalents 0.0363
_diffrn_reflns_av_unetI/netI 0.0370
_diffrn_reflns_limit_h_max 11
_diffrn_reflns_limit_h_min -11
_diffrn_reflns_limit_k_max 14
_diffrn_reflns_limit_k_min -14
_diffrn_reflns_limit_l_max 22
_diffrn_reflns_limit_l_min -22
_diffrn_reflns_number 26083
_diffrn_reflns_theta_full 25.242
_diffrn_reflns_theta_max 32.599
_diffrn_reflns_theta_min 2.269
_exptl_absorpt_coefficient_mu 6.628
_exptl_absorpt_correction_T_max 0.495
_exptl_absorpt_correction_T_min 0.297
_exptl_absorpt_correction_type multi-scan
_exptl_absorpt_process_details
;
(SADABS; Krause <i>et al.</i>,  2015).
;
_exptl_crystal_colour red
_exptl_crystal_density_diffrn 1.800
_exptl_crystal_description prism
_exptl_crystal_F_000 568
_exptl_crystal_size_max 0.200
_exptl_crystal_size_mid 0.150
_exptl_crystal_size_min 0.100
_refine_diff_density_max 2.311
_refine_diff_density_min -1.840
_refine_ls_extinction_method none
_refine_ls_goodness_of_fit_ref 1.093
_refine_ls_hydrogen_treatment mixed
_refine_ls_matrix_type full
_refine_ls_number_parameters 268
_refine_ls_number_reflns 7860
_refine_ls_number_restraints 0
_refine_ls_restrained_S_all 1.093
_refine_ls_R_factor_all 0.0376
_refine_ls_R_factor_gt 0.0296
_refine_ls_shift/su_max 0.002
_refine_ls_shift/su_mean 0.000
_refine_ls_structure_factor_coef Fsqd
_refine_ls_weighting_details 'w=1/[\s^2^(Fo^2^)+(0.0282P)^2^+2.7164P] where P=(Fo^2^+2Fc^2^)/3'
_refine_ls_weighting_scheme calc
_refine_ls_wR_factor_gt 0.0685
_refine_ls_wR_factor_ref 0.0712
_reflns_number_gt 6973
_reflns_number_total 7860
_reflns_threshold_expression 'I > 2\s(I)'
_cod_data_source_file tx2098.cif
_cod_data_source_block I
_cod_database_code 2023531
_shelx_space_group_comment
;
The symmetry employed for this shelxl refinement is uniquely defined
by the following loop, which should always be used as a source of
symmetry information in preference to the above space-group names.
They are only intended as comments.
;
_shelx_estimated_absorpt_t_min 0.351
_shelx_estimated_absorpt_t_max 0.557

loop_
_space_group_symop_operation_xyz
'x, y, z'
'-x, -y, -z'

loop_
_atom_site_type_symbol
_atom_site_label
_atom_site_fract_x
_atom_site_fract_y
_atom_site_fract_z
_atom_site_U_iso_or_equiv
_atom_site_adp_type
_atom_site_calc_flag
_atom_site_occupancy
_atom_site_disorder_assembly
_atom_site_disorder_group
Pt Pt1 0.53441(2) 0.13401(2) 0.28812(2) 0.01514(4) Uani d 1 . .
Cl Cl1 0.51685(14) -0.09097(9) 0.17919(8) 0.0293(2) Uani d 1 . .
N N1 0.3881(4) 0.0699(3) 0.3776(2) 0.0167(5) Uani d 1 . .
N N2 0.4380(4) 0.3015(3) 0.4560(2) 0.0208(6) Uani d 1 . .
N N3 0.6105(4) 0.4395(3) 0.3983(2) 0.0205(6) Uani d 1 . .
N N4 0.7598(4) 0.2117(3) 0.1508(2) 0.0194(6) Uani d 1 . .
C C1 0.5383(4) 0.3147(4) 0.3855(2) 0.0167(6) Uani d 1 . .
C C2 0.3667(4) 0.1731(4) 0.4533(2) 0.0169(6) Uani d 1 . .
C C3 0.2794(5) 0.1459(4) 0.5250(3) 0.0204(7) Uani d 1 . .
H H3 0.265681 0.219578 0.578710 0.024 Uiso calc 1 . .
C C4 0.2142(5) 0.0100(4) 0.5158(3) 0.0215(7) Uani d 1 . .
H H4 0.156299 -0.011383 0.563766 0.026 Uiso calc 1 . .
C C5 0.2336(5) -0.0964(4) 0.4353(3) 0.0240(8) Uani d 1 . .
H H5 0.187654 -0.190204 0.427571 0.029 Uiso calc 1 . .
C C6 0.3199(5) -0.0627(4) 0.3681(3) 0.0226(7) Uani d 1 . .
H H6 0.332495 -0.134323 0.313232 0.027 Uiso calc 1 . .
C C7 0.7334(5) 0.4707(3) 0.3421(2) 0.0176(6) Uani d 1 . .
C C8 0.6827(5) 0.5520(3) 0.2788(2) 0.0175(6) Uani d 1 . .
C C9 0.8120(5) 0.6020(4) 0.2349(2) 0.0200(7) Uani d 1 . .
H H9 0.780448 0.658775 0.192975 0.024 Uiso calc 1 . .
C C10 0.9859(5) 0.5697(4) 0.2517(3) 0.0237(7) Uani d 1 . .
H H10 1.072772 0.606706 0.222696 0.028 Uiso calc 1 . .
C C11 1.0329(5) 0.4835(4) 0.3108(3) 0.0256(8) Uani d 1 . .
H H11 1.151099 0.457850 0.319630 0.031 Uiso calc 1 . .
C C12 0.9076(5) 0.4341(4) 0.3573(3) 0.0231(7) Uani d 1 . .
C C13 0.4921(5) 0.5789(4) 0.2586(3) 0.0238(7) Uani d 1 . .
H H13A 0.423489 0.535280 0.296317 0.036 Uiso calc 0.5 . .
H H13B 0.474198 0.681757 0.273333 0.036 Uiso calc 0.5 . .
H H13C 0.454504 0.537103 0.192970 0.036 Uiso calc 0.5 . .
H H13D 0.477972 0.634147 0.212097 0.036 Uiso calc 0.5 . .
H H13E 0.427263 0.487670 0.235081 0.036 Uiso calc 0.5 . .
H H13F 0.446956 0.632323 0.315444 0.036 Uiso calc 0.5 . .
C C14 0.9594(6) 0.3416(5) 0.4217(3) 0.0335(10) Uani d 1 . .
H H14A 1.086152 0.349498 0.438079 0.050 Uiso calc 1 . .
H H14B 0.925098 0.242238 0.391146 0.050 Uiso calc 1 . .
H H14C 0.900736 0.372707 0.477880 0.050 Uiso calc 1 . .
C C15 0.6750(4) 0.1938(3) 0.2063(3) 0.0182(6) Uani d 1 . .
C C16 0.8932(5) 0.2184(4) 0.0958(3) 0.0223(7) Uani d 1 . .
C C17 0.8685(5) 0.2968(5) 0.0294(3) 0.0268(8) Uani d 1 . .
C C18 1.0081(7) 0.3038(7) -0.0215(3) 0.0468(14) Uani d 1 . .
H H18 0.998231 0.356724 -0.066964 0.056 Uiso calc 1 . .
C C19 1.1612(7) 0.2343(8) -0.0066(3) 0.0505(15) Uani d 1 . .
H H19 1.255256 0.241513 -0.041498 0.061 Uiso calc 1 . .
C C20 1.1796(6) 0.1548(6) 0.0582(3) 0.0365(11) Uani d 1 . .
H H20 1.284531 0.106110 0.066206 0.044 Uiso calc 1 . .
C C21 1.0446(5) 0.1458(4) 0.1116(3) 0.0267(8) Uani d 1 . .
C C22 0.6990(6) 0.3677(5) 0.0129(3) 0.0314(9) Uani d 1 . .
H H22A 0.661132 0.418583 0.072357 0.047 Uiso calc 1 . .
H H22B 0.609921 0.295356 -0.019962 0.047 Uiso calc 1 . .
H H22C 0.715665 0.435391 -0.024357 0.047 Uiso calc 1 . .
C C23 1.0591(6) 0.0627(5) 0.1833(4) 0.0386(11) Uani d 1 . .
H H23A 1.162807 0.004344 0.176843 0.058 Uiso calc 1 . .
H H23B 0.954809 0.000691 0.175119 0.058 Uiso calc 1 . .
H H23C 1.069049 0.128459 0.244974 0.058 Uiso calc 1 . .
H H2 0.434(8) 0.372(6) 0.497(4) 0.046 Uiso d 1 . .

loop_
_atom_site_aniso_label
_atom_site_aniso_U_11
_atom_site_aniso_U_22
_atom_site_aniso_U_33
_atom_site_aniso_U_12
_atom_site_aniso_U_13
_atom_site_aniso_U_23
Pt1 0.01269(5) 0.01191(5) 0.02260(7) -0.00027(4) 0.00389(4) 0.00688(4)
Cl1 0.0335(5) 0.0139(3) 0.0412(6) -0.0005(3) 0.0197(4) 0.0019(3)
N1 0.0123(12) 0.0144(12) 0.0263(15) 0.0002(10) 0.0036(11) 0.0097(11)
N2 0.0271(15) 0.0177(13) 0.0174(14) -0.0097(12) 0.0016(12) 0.0046(11)
N3 0.0285(15) 0.0171(13) 0.0179(14) -0.0074(11) 0.0034(12) 0.0077(11)
N4 0.0175(13) 0.0155(12) 0.0247(15) -0.0017(10) 0.0043(11) 0.0030(11)
C1 0.0181(15) 0.0157(14) 0.0176(15) -0.0041(11) -0.0017(12) 0.0082(12)
C2 0.0158(14) 0.0186(14) 0.0178(15) -0.0061(11) -0.0010(12) 0.0085(12)
C3 0.0204(16) 0.0249(16) 0.0177(16) -0.0078(13) -0.0011(12) 0.0101(13)
C4 0.0199(16) 0.0233(16) 0.0264(18) -0.0028(13) 0.0016(13) 0.0159(14)
C5 0.0199(16) 0.0153(14) 0.041(2) -0.0001(12) 0.0094(15) 0.0126(15)
C6 0.0214(16) 0.0136(14) 0.035(2) -0.0003(12) 0.0100(15) 0.0068(14)
C7 0.0257(16) 0.0146(13) 0.0127(14) -0.0069(12) 0.0013(12) 0.0041(11)
C8 0.0237(16) 0.0138(13) 0.0150(15) -0.0029(12) 0.0024(12) 0.0037(11)
C9 0.0280(17) 0.0181(14) 0.0154(15) -0.0044(13) 0.0055(13) 0.0054(12)
C10 0.0248(17) 0.0261(17) 0.0211(17) -0.0098(14) 0.0033(14) 0.0076(14)
C11 0.0210(17) 0.0272(18) 0.030(2) -0.0083(14) -0.0032(14) 0.0125(16)
C12 0.0238(17) 0.0245(16) 0.0217(17) -0.0102(14) -0.0055(14) 0.0107(14)
C13 0.0234(17) 0.0226(16) 0.0281(19) 0.0018(14) 0.0070(15) 0.0100(15)
C14 0.0262(19) 0.039(2) 0.040(2) -0.0144(17) -0.0116(17) 0.025(2)
C15 0.0154(14) 0.0140(13) 0.0248(17) 0.0000(11) 0.0043(13) 0.0036(12)
C16 0.0201(16) 0.0214(15) 0.0216(17) -0.0060(13) 0.0092(13) -0.0040(13)
C17 0.0255(18) 0.040(2) 0.0127(16) -0.0054(16) 0.0041(13) 0.0028(15)
C18 0.033(2) 0.093(4) 0.0161(19) -0.002(3) 0.0097(17) 0.016(2)
C19 0.029(2) 0.096(5) 0.024(2) -0.003(3) 0.0153(18) 0.006(3)
C20 0.0187(18) 0.051(3) 0.031(2) 0.0007(18) 0.0075(16) -0.007(2)
C21 0.0205(17) 0.0224(16) 0.032(2) -0.0028(13) 0.0060(15) -0.0046(15)
C22 0.028(2) 0.048(3) 0.0192(18) -0.0027(18) 0.0010(15) 0.0124(18)
C23 0.025(2) 0.028(2) 0.065(3) 0.0054(16) 0.007(2) 0.016(2)

loop_
_atom_type_symbol
_atom_type_description
_atom_type_scat_dispersion_real
_atom_type_scat_dispersion_imag
_atom_type_scat_source
C C 0.0033 0.0016 'International Tables Vol C Tables 4.2.6.8 and 6.1.1.4'
H H 0.0000 0.0000 'International Tables Vol C Tables 4.2.6.8 and 6.1.1.4'
N N 0.0061 0.0033 'International Tables Vol C Tables 4.2.6.8 and 6.1.1.4'
Cl Cl 0.1484 0.1585 'International Tables Vol C Tables 4.2.6.8 and 6.1.1.4'
Pt Pt -1.7033 8.3905 'International Tables Vol C Tables 4.2.6.8 and 6.1.1.4'

loop_
_geom_angle_atom_site_label_1
_geom_angle_atom_site_label_2
_geom_angle_atom_site_label_3
_geom_angle_site_symmetry_1
_geom_angle_site_symmetry_3
_geom_angle
_geom_angle_publ_flag
C15 Pt1 C1 . . 98.97(14) ?
C15 Pt1 N1 . . 178.85(14) ?
C1 Pt1 N1 . . 80.71(12) ?
C15 Pt1 Cl1 . . 85.69(10) ?
C1 Pt1 Cl1 . . 175.33(10) ?
N1 Pt1 Cl1 . . 94.63(9) ?
C2 N1 C6 . . 119.7(3) ?
C2 N1 Pt1 . . 113.5(2) ?
C6 N1 Pt1 . . 126.8(3) ?
C2 N2 C1 . . 119.2(3) ?
C2 N2 H2 . . 125(4) ?
C1 N2 H2 . . 115(4) ?
C1 N3 C7 . . 123.1(3) ?
C15 N4 C16 . . 166.0(4) ?
N3 C1 N2 . . 114.0(3) ?
N3 C1 Pt1 . . 134.9(3) ?
N2 C1 Pt1 . . 111.2(2) ?
N1 C2 N2 . . 115.2(3) ?
N1 C2 C3 . . 121.3(3) ?
N2 C2 C3 . . 123.4(3) ?
C4 C3 C2 . . 118.6(3) ?
C4 C3 H3 . . 120.7 ?
C2 C3 H3 . . 120.7 ?
C3 C4 C5 . . 119.7(3) ?
C3 C4 H4 . . 120.2 ?
C5 C4 H4 . . 120.2 ?
C6 C5 C4 . . 118.7(3) ?
C6 C5 H5 . . 120.6 ?
C4 C5 H5 . . 120.6 ?
N1 C6 C5 . . 122.0(4) ?
N1 C6 H6 . . 119.0 ?
C5 C6 H6 . . 119.0 ?
C12 C7 C8 . . 121.0(3) ?
C12 C7 N3 . . 119.4(3) ?
C8 C7 N3 . . 119.2(3) ?
C9 C8 C7 . . 118.4(3) ?
C9 C8 C13 . . 122.2(3) ?
C7 C8 C13 . . 119.4(3) ?
C10 C9 C8 . . 120.9(3) ?
C10 C9 H9 . . 119.5 ?
C8 C9 H9 . . 119.5 ?
C11 C10 C9 . . 120.0(3) ?
C11 C10 H10 . . 120.0 ?
C9 C10 H10 . . 120.0 ?
C10 C11 C12 . . 120.5(4) ?
C10 C11 H11 . . 119.7 ?
C12 C11 H11 . . 119.7 ?
C11 C12 C7 . . 119.0(3) ?
C11 C12 C14 . . 120.3(4) ?
C7 C12 C14 . . 120.7(3) ?
C8 C13 H13A . . 109.5 ?
C8 C13 H13B . . 109.5 ?
H13A C13 H13B . . 109.5 ?
C8 C13 H13C . . 109.5 ?
H13A C13 H13C . . 109.5 ?
H13B C13 H13C . . 109.5 ?
H13D C13 H13E . . 109.5 ?
H13D C13 H13F . . 109.5 ?
H13E C13 H13F . . 109.5 ?
C12 C14 H14A . . 109.5 ?
C12 C14 H14B . . 109.5 ?
H14A C14 H14B . . 109.5 ?
C12 C14 H14C . . 109.5 ?
H14A C14 H14C . . 109.5 ?
H14B C14 H14C . . 109.5 ?
N4 C15 Pt1 . . 171.2(3) ?
N4 C16 C21 . . 117.0(4) ?
N4 C16 C17 . . 118.8(4) ?
C21 C16 C17 . . 124.2(4) ?
C18 C17 C16 . . 116.4(4) ?
C18 C17 C22 . . 121.9(4) ?
C16 C17 C22 . . 121.7(3) ?
C19 C18 C17 . . 120.8(5) ?
C19 C18 H18 . . 119.6 ?
C17 C18 H18 . . 119.6 ?
C20 C19 C18 . . 121.3(4) ?
C20 C19 H19 . . 119.4 ?
C18 C19 H19 . . 119.4 ?
C19 C20 C21 . . 120.2(4) ?
C19 C20 H20 . . 119.9 ?
C21 C20 H20 . . 119.9 ?
C20 C21 C16 . . 117.2(4) ?
C20 C21 C23 . . 122.2(4) ?
C16 C21 C23 . . 120.6(4) ?
C17 C22 H22A . . 109.5 ?
C17 C22 H22B . . 109.5 ?
H22A C22 H22B . . 109.5 ?
C17 C22 H22C . . 109.5 ?
H22A C22 H22C . . 109.5 ?
H22B C22 H22C . . 109.5 ?
C21 C23 H23A . . 109.5 ?
C21 C23 H23B . . 109.5 ?
H23A C23 H23B . . 109.5 ?
C21 C23 H23C . . 109.5 ?
H23A C23 H23C . . 109.5 ?
H23B C23 H23C . . 109.5 ?

loop_
_geom_bond_atom_site_label_1
_geom_bond_atom_site_label_2
_geom_bond_site_symmetry_2
_geom_bond_distance
_geom_bond_publ_flag
Pt1 C15 . 1.910(3) ?
Pt1 C1 . 1.979(3) ?
Pt1 N1 . 2.048(3) ?
Pt1 Cl1 . 2.3709(9) ?
N1 C2 . 1.340(5) ?
N1 C6 . 1.355(4) ?
N2 C2 . 1.350(4) ?
N2 C1 . 1.404(4) ?
N2 H2 . 0.80(6) ?
N3 C1 . 1.291(4) ?
N3 C7 . 1.413(4) ?
N4 C15 . 1.157(5) ?
N4 C16 . 1.394(4) ?
C2 C3 . 1.405(5) ?
C3 C4 . 1.377(5) ?
C3 H3 . 0.9500 ?
C4 C5 . 1.401(6) ?
C4 H4 . 0.9500 ?
C5 C6 . 1.369(5) ?
C5 H5 . 0.9500 ?
C6 H6 . 0.9500 ?
C7 C12 . 1.401(5) ?
C7 C8 . 1.408(5) ?
C8 C9 . 1.399(5) ?
C8 C13 . 1.506(5) ?
C9 C10 . 1.390(6) ?
C9 H9 . 0.9500 ?
C10 C11 . 1.389(5) ?
C10 H10 . 0.9500 ?
C11 C12 . 1.398(5) ?
C11 H11 . 0.9500 ?
C12 C14 . 1.504(5) ?
C13 H13A . 0.9800 ?
C13 H13B . 0.9800 ?
C13 H13C . 0.9800 ?
C13 H13D . 0.9800 ?
C13 H13E . 0.9800 ?
C13 H13F . 0.9800 ?
C14 H14A . 0.9800 ?
C14 H14B . 0.9800 ?
C14 H14C . 0.9800 ?
C16 C21 . 1.396(6) ?
C16 C17 . 1.398(6) ?
C17 C18 . 1.394(6) ?
C17 C22 . 1.505(6) ?
C18 C19 . 1.387(8) ?
C18 H18 . 0.9500 ?
C19 C20 . 1.382(8) ?
C19 H19 . 0.9500 ?
C20 C21 . 1.394(6) ?
C20 H20 . 0.9500 ?
C21 C23 . 1.496(7) ?
C22 H22A . 0.9800 ?
C22 H22B . 0.9800 ?
C22 H22C . 0.9800 ?
C23 H23A . 0.9800 ?
C23 H23B . 0.9800 ?
C23 H23C . 0.9800 ?

loop_
_geom_hbond_atom_site_label_D
_geom_hbond_atom_site_label_H
_geom_hbond_atom_site_label_A
_geom_hbond_site_symmetry_A
_geom_hbond_distance_DH
_geom_hbond_distance_HA
_geom_hbond_distance_DA
_geom_hbond_angle_DHA
_geom_hbond_publ_flag
N2 H2 N3 2_666 0.80(6) 2.15(6) 2.943(4) 173(6) yes
C6 H6 Cl1 . 0.95 2.70 3.308(4) 123 yes
C13 H13A N3 . 0.98 2.36 2.848(5) 110 yes
C22 H22B Cl1 2_655 0.98 2.78 3.660(5) 150 yes
C3 H3 Cg3 2_666 0.95 2.99 3.898(4) 162 yes

loop_
_geom_torsion_atom_site_label_1
_geom_torsion_atom_site_label_2
_geom_torsion_atom_site_label_3
_geom_torsion_atom_site_label_4
_geom_torsion_site_symmetry_1
_geom_torsion_site_symmetry_2
_geom_torsion_site_symmetry_3
_geom_torsion_site_symmetry_4
_geom_torsion
_geom_torsion_publ_flag
C7 N3 C1 N2 . . . . 172.0(3) ?
C7 N3 C1 Pt1 . . . . -8.2(6) ?
C2 N2 C1 N3 . . . . -175.3(3) ?
C2 N2 C1 Pt1 . . . . 4.9(4) ?
C6 N1 C2 N2 . . . . -179.5(3) ?
Pt1 N1 C2 N2 . . . . 2.6(4) ?
C6 N1 C2 C3 . . . . 2.1(5) ?
Pt1 N1 C2 C3 . . . . -175.9(3) ?
C1 N2 C2 N1 . . . . -5.0(5) ?
C1 N2 C2 C3 . . . . 173.4(3) ?
N1 C2 C3 C4 . . . . -0.5(5) ?
N2 C2 C3 C4 . . . . -178.8(4) ?
C2 C3 C4 C5 . . . . -1.0(6) ?
C3 C4 C5 C6 . . . . 1.0(6) ?
C2 N1 C6 C5 . . . . -2.1(6) ?
Pt1 N1 C6 C5 . . . . 175.6(3) ?
C4 C5 C6 N1 . . . . 0.6(6) ?
C1 N3 C7 C12 . . . . -80.3(5) ?
C1 N3 C7 C8 . . . . 106.8(4) ?
C12 C7 C8 C9 . . . . -3.3(5) ?
N3 C7 C8 C9 . . . . 169.5(3) ?
C12 C7 C8 C13 . . . . 175.0(3) ?
N3 C7 C8 C13 . . . . -12.2(5) ?
C7 C8 C9 C10 . . . . 1.4(5) ?
C13 C8 C9 C10 . . . . -176.9(3) ?
C8 C9 C10 C11 . . . . 1.8(6) ?
C9 C10 C11 C12 . . . . -3.1(6) ?
C10 C11 C12 C7 . . . . 1.2(6) ?
C10 C11 C12 C14 . . . . -179.6(4) ?
C8 C7 C12 C11 . . . . 2.0(6) ?
N3 C7 C12 C11 . . . . -170.8(3) ?
C8 C7 C12 C14 . . . . -177.2(4) ?
N3 C7 C12 C14 . . . . 10.0(5) ?
C15 N4 C16 C21 . . . . 9.9(16) ?
C15 N4 C16 C17 . . . . -169.7(13) ?
N4 C16 C17 C18 . . . . 177.9(4) ?
C21 C16 C17 C18 . . . . -1.6(6) ?
N4 C16 C17 C22 . . . . -3.0(6) ?
C21 C16 C17 C22 . . . . 177.4(4) ?
C16 C17 C18 C19 . . . . 0.7(8) ?
C22 C17 C18 C19 . . . . -178.3(5) ?
C17 C18 C19 C20 . . . . 0.8(9) ?
C18 C19 C20 C21 . . . . -1.5(8) ?
C19 C20 C21 C16 . . . . 0.7(7) ?
C19 C20 C21 C23 . . . . -179.2(5) ?
N4 C16 C21 C20 . . . . -178.6(3) ?
C17 C16 C21 C20 . . . . 1.0(6) ?
N4 C16 C21 C23 . . . . 1.2(6) ?
C17 C16 C21 C23 . . . . -179.2(4) ?
